data_1008470
loop_
_publ_author_name
'Eisenmann, B'
'Klein, J'

_publ_section_title
;
Zintl-Phasen mit Schichtanionen: Darstellung und Kristallstrukturender
isotypen Verbindungen SrSn~2~As~2~ und Sr~0.87~Ba~0.13~Sn~2~As~2~ sowie
eine Einkristallstrukturbestimmung von KSnSb
;
_journal_coden_ASTM ZAACAB
_journal_name_full
;
Zeitschrift fuer Anorganische und Allgemeine Chemie
;
_journal_page_first 93
_journal_page_last 102
_journal_paper_doi 10.1002/zaac.19915980109
_journal_volume 598
_journal_year 1991
_chemical_formula_structural 'K Sn Sb'
_chemical_formula_sum 'K Sb Sn'
_chemical_name_systematic 'Potassium tin antimonide'
_space_group_IT_number 186
_symmetry_cell_setting hexagonal
_symmetry_Int_Tables_number 186
_symmetry_space_group_name_Hall 'P 6c -2c'
_symmetry_space_group_name_H-M 'P 63 m c'
_cell_angle_alpha 90
_cell_angle_beta 90
_cell_angle_gamma 120
_cell_formula_units_Z 2
_cell_length_a 4.350(2)
_cell_length_b 4.350(2)
_cell_length_c 13.141(5)
_cell_volume 215.3
_refine_ls_R_factor_all 0.034
_cod_database_code 1008470

loop_
_symmetry_equiv_pos_as_xyz
x,y,z
-y,x-y,z
y-x,-x,z
-y,-x,z
y-x,y,z
x,x-y,z
-x,-y,1/2+z
y,y-x,1/2+z
x-y,x,1/2+z
y,x,1/2+z
x-y,-y,1/2+z
-x,y-x,1/2+z

loop_
_atom_site_aniso_label
_atom_site_aniso_U_11
_atom_site_aniso_U_12
_atom_site_aniso_U_13
_atom_site_aniso_U_22
_atom_site_aniso_U_23
_atom_site_aniso_U_33
K1 0.0310(26) 0.0155(13) 0. 0.0310(26) 0. 0.0211(37)
Sn1 0.0176(7) 0.0088(3) 0. 0.0176(7) 0. 0.0152(10)
Sb1 0.0159(6) 0.0079(3) 0. 0.0159(6) 0. 0.018(1)

loop_
_atom_site_label
_atom_site_type_symbol
_atom_site_symmetry_multiplicity
_atom_site_Wyckoff_symbol
_atom_site_fract_x
_atom_site_fract_y
_atom_site_fract_z
_atom_site_occupancy
_atom_site_attached_hydrogens
_atom_site_calc_flag
K1 K1+ 2 b 0.3333 0.6667 0.7018(9) 1. 0 d
Sn1 Sn2+ 2 a 0. 0. 0. 1. 0 d
Sb1 Sb3- 2 b 0.3333 0.6667 0.3923(3) 1. 0 d

loop_
_atom_type_symbol
_atom_type_oxidation_number
K1+ 1.000
Sn2+ 2.000
Sb3- -3.000
